data_7240685
loop_
_publ_author_name
'Al-Taie, Zahraa S.'
'Anetts, Simon R.'
'Christensen, Jeppe'
'Coles, Simon J.'
'Horton, Peter N.'
'Evans, Daniel M.'
'Jones, Leigh F.'
'de Kleijne, Frank F. J.'
'Ledbetter, Shaun M.'
'Mehdar, Yassin T. H.'
'Murphy, Patrick J.'
'Wilson, Jack A.'

_publ_section_title
;
 Proline derived guanidine catalysts forge extensive H-bonded
 architectures: a solution and solid state study
;
_journal_issue 38
_journal_name_full 'RSC Advances'
_journal_page_first 22397
_journal_page_last 22416
_journal_paper_doi 10.1039/C9RA07508A
_journal_volume 10
_journal_year 2020
_chemical_absolute_configuration syn
_chemical_formula_moiety 'C24 H30 N4 O'
_chemical_formula_sum 'C24 H30 N4 O'
_chemical_formula_weight 390.52
_space_group_crystal_system monoclinic
_space_group_IT_number 4
_space_group_name_Hall 'P 2yb'
_space_group_name_H-M_alt 'P 1 21 1'
_atom_sites_solution_hydrogens mixed
_atom_sites_solution_primary direct
_audit_creation_method SHELXL-2014/7
_audit_update_record
;
2019-09-10 deposited with the CCDC.	2020-02-25 downloaded from the CCDC.
;
_cell_angle_alpha 90
_cell_angle_beta 104.848(2)
_cell_angle_gamma 90
_cell_formula_units_Z 2
_cell_length_a 9.3748(2)
_cell_length_b 9.6012(2)
_cell_length_c 12.5616(3)
_cell_measurement_reflns_used 3446
_cell_measurement_temperature 100(2)
_cell_measurement_theta_max 30.26
_cell_measurement_theta_min 1.62
_cell_volume 1092.91(4)
_computing_cell_refinement 'XIA2 0.4.0.438-g4431aaa, Winter, G. (2010) J. Appl. Cryst. 43'
_computing_data_collection 'GDA http://www.opengda.org/OpenGDA.html'
_computing_data_reduction 'XIA2 0.4.0.438-g4431aaa, Winter, G. (2010) J. Appl. Cryst. 43'
_computing_structure_refinement 'SHELXL-2014/7 (Sheldrick, 2014)'
_computing_structure_solution 'SHELXT Acta Cryst. (2015). A71, 3-8'
_diffrn_ambient_temperature 100(2)
_diffrn_detector 'hybrid pixel detector'
_diffrn_detector_area_resol_mean 5.81
_diffrn_detector_dtime 0.004
_diffrn_detector_type 'Dectris, PILATUS 2M'
_diffrn_measured_fraction_theta_full 0.998
_diffrn_measured_fraction_theta_max 0.998
_diffrn_measurement_device 'three-circle diffractometer'
_diffrn_measurement_device_details
;
custom build fixed Chi diffractometer, Chi=54
;
_diffrn_measurement_method 'profile data from \w-scans'
_diffrn_measurement_specimen_support 'MiTeGen loops'
_diffrn_radiation_collimation 'focusing mirrors and 0.0100 mm pinhole'
_diffrn_radiation_monochromator 'Si 111, double crystal monochromator'
_diffrn_radiation_probe x-ray
_diffrn_radiation_type synchrotron
_diffrn_radiation_wavelength 0.6889
_diffrn_radiation_wavelength_details 'Zr absorption edge'
_diffrn_radiation_wavelength_determination estimated
_diffrn_reflns_av_R_equivalents 0.0627
_diffrn_reflns_av_unetI/netI 0.0901
_diffrn_reflns_Laue_measured_fraction_full 0.998
_diffrn_reflns_Laue_measured_fraction_max 0.998
_diffrn_reflns_limit_h_max 12
_diffrn_reflns_limit_h_min -12
_diffrn_reflns_limit_k_max 12
_diffrn_reflns_limit_k_min -12
_diffrn_reflns_limit_l_max 16
_diffrn_reflns_limit_l_min -16
_diffrn_reflns_number 11102
_diffrn_reflns_point_group_measured_fraction_full 0.983
_diffrn_reflns_point_group_measured_fraction_max 0.981
_diffrn_reflns_theta_full 24.415
_diffrn_reflns_theta_max 26.569
_diffrn_reflns_theta_min 2.178
_diffrn_source synchrotron
_diffrn_source_type 'DLS beamline I19, undulator'
_exptl_absorpt_coefficient_mu 0.074
_exptl_absorpt_correction_T_max 1.0
_exptl_absorpt_correction_T_min 0.996641639337
_exptl_absorpt_correction_type empirical
_exptl_absorpt_process_details
;
CCP4 7.0.025: AIMLESS, version 0.5.29 : 17/10/16
Scaling & analysis of unmerged intensities, 
absorption correction using spherical harmonics
;
_exptl_crystal_colour colourless
_exptl_crystal_density_diffrn 1.187
_exptl_crystal_description Plate
_exptl_crystal_F_000 420
_exptl_crystal_size_max 0.095
_exptl_crystal_size_mid 0.090
_exptl_crystal_size_min 0.022
_refine_diff_density_max 0.202
_refine_diff_density_min -0.213
_refine_diff_density_rms 0.042
_refine_ls_abs_structure_details
;
 Flack x determined using 1474 quotients [(I+)-(I-)]/[(I+)+(I-)]
 (Parsons, Flack and Wagner, Acta Cryst. B69 (2013) 249-259).
;
_refine_ls_extinction_method none
_refine_ls_goodness_of_fit_ref 1.014
_refine_ls_hydrogen_treatment mixed
_refine_ls_matrix_type full
_refine_ls_number_parameters 270
_refine_ls_number_reflns 4942
_refine_ls_number_restraints 1
_refine_ls_restrained_S_all 1.014
_refine_ls_R_factor_all 0.0627
_refine_ls_R_factor_gt 0.0519
_refine_ls_shift/su_max 0.000
_refine_ls_shift/su_mean 0.000
_refine_ls_structure_factor_coef Fsqd
_refine_ls_weighting_details 'w=1/[\s^2^(Fo^2^)+(0.0456P)^2^] where P=(Fo^2^+2Fc^2^)/3'
_refine_ls_weighting_scheme calc
_refine_ls_wR_factor_gt 0.1233
_refine_ls_wR_factor_ref 0.1321
_reflns_Friedel_coverage 0.856
_reflns_Friedel_fraction_full 0.966
_reflns_Friedel_fraction_max 0.963
_reflns_number_gt 4120
_reflns_number_total 4942
_reflns_threshold_expression 'I > 2\s(I)'
_cod_data_source_file c9ra07508a2.cif
_cod_data_source_block 2016ncs0748
_cod_depositor_comments 'Adding full bibliography for 7240683--7240703.cif.'
_cod_original_sg_symbol_H-M 'P 21'
_cod_database_code 7240685
_shelx_space_group_comment
;
The symmetry employed for this shelxl refinement is uniquely defined
by the following loop, which should always be used as a source of
symmetry information in preference to the above space-group names.
They are only intended as comments.
;
_shelx_estimated_absorpt_t_min 0.993
_shelx_estimated_absorpt_t_max 0.998

loop_
_space_group_symop_operation_xyz
'x, y, z'
'-x, y+1/2, -z'

loop_
_atom_site_label
_atom_site_type_symbol
_atom_site_fract_x
_atom_site_fract_y
_atom_site_fract_z
_atom_site_U_iso_or_equiv
_atom_site_adp_type
_atom_site_occupancy
_atom_site_site_symmetry_order
_atom_site_calc_flag
_atom_site_refinement_flags_posn
_atom_site_refinement_flags_adp
_atom_site_refinement_flags_occupancy
_atom_site_disorder_assembly
_atom_site_disorder_group
O1 O 0.4894(2) 0.4589(2) 0.43778(17) 0.0401(5) Uani 1 1 d . . . . .
N2 N 0.6204(2) 0.5760(2) 0.59090(18) 0.0281(5) Uani 1 1 d . . . . .
N1 N 0.4304(2) 0.5169(2) 0.70805(19) 0.0270(5) Uani 1 1 d . . . . .
N4 N 0.8563(2) 0.6789(2) 0.62821(18) 0.0309(5) Uani 1 1 d . . . . .
N3 N 0.7413(3) 0.5957(2) 0.45275(19) 0.0312(5) Uani 1 1 d . . . . .
C12 C 0.7469(3) 0.6219(3) 0.5608(2) 0.0271(5) Uani 1 1 d . . . . .
C11 C 0.5024(3) 0.5027(3) 0.5314(2) 0.0299(6) Uani 1 1 d . . . . .
C10 C 0.3803(3) 0.4830(3) 0.5900(2) 0.0280(5) Uani 1 1 d . . . . .
H10 H 0.3433 0.3849 0.5805 0.034 Uiso 1 1 calc R U . . .
C19 C 0.8496(3) 0.6998(3) 0.7391(2) 0.0287(6) Uani 1 1 d . . . . .
C13 C 0.8425(3) 0.6373(3) 0.3937(2) 0.0294(6) Uani 1 1 d . . . . .
C18 C 0.9318(3) 0.7547(3) 0.4198(2) 0.0311(6) Uani 1 1 d . . . . .
H18 H 0.9322 0.8072 0.4840 0.037 Uiso 1 1 calc R U . . .
C20 C 0.7631(3) 0.8036(3) 0.7672(2) 0.0344(6) Uani 1 1 d . . . . .
H20 H 0.7051 0.8619 0.7116 0.041 Uiso 1 1 calc R U . . .
C8 C 0.2682(3) 0.6973(3) 0.6287(2) 0.0358(6) Uani 1 1 d . . . . .
H8A H 0.3405 0.7693 0.6211 0.043 Uiso 1 1 calc R U . . .
H8B H 0.1723 0.7425 0.6258 0.043 Uiso 1 1 calc R U . . .
C9 C 0.2523(3) 0.5855(3) 0.5404(2) 0.0356(6) Uani 1 1 d . . . . .
H9A H 0.2630 0.6257 0.4703 0.043 Uiso 1 1 calc R U . . .
H9B H 0.1554 0.5384 0.5271 0.043 Uiso 1 1 calc R U . . .
C22 C 0.8452(3) 0.7393(3) 0.9585(2) 0.0354(6) Uani 1 1 d . . . . .
H22 H 0.8427 0.7523 1.0330 0.042 Uiso 1 1 calc R U . . .
C7 C 0.3229(3) 0.6147(3) 0.7340(2) 0.0347(6) Uani 1 1 d . . . . .
H7A H 0.3707 0.6763 0.7961 0.042 Uiso 1 1 calc R U . . .
H7B H 0.2409 0.5640 0.7531 0.042 Uiso 1 1 calc R U . . .
C23 C 0.9331(3) 0.6368(3) 0.9309(2) 0.0364(6) Uani 1 1 d . . . . .
H23 H 0.9923 0.5798 0.9869 0.044 Uiso 1 1 calc R U . . .
C24 C 0.9355(3) 0.6167(3) 0.8222(2) 0.0344(6) Uani 1 1 d . . . . .
H24 H 0.9961 0.5458 0.8042 0.041 Uiso 1 1 calc R U . . .
C17 C 1.0203(3) 0.7949(3) 0.3519(2) 0.0378(7) Uani 1 1 d . . . . .
H17 H 1.0799 0.8759 0.3695 0.045 Uiso 1 1 calc R U . . .
C6 C 0.4643(3) 0.3954(3) 0.7819(2) 0.0309(6) Uani 1 1 d . . . . .
H6 H 0.3716 0.3409 0.7755 0.037 Uiso 1 1 calc R U . . .
C14 C 0.8460(4) 0.5597(3) 0.3002(2) 0.0378(6) Uani 1 1 d . . . . .
H14 H 0.7858 0.4793 0.2816 0.045 Uiso 1 1 calc R U . . .
C5 C 0.5782(3) 0.3012(3) 0.7500(3) 0.0361(6) Uani 1 1 d . . . . .
H5A H 0.5373 0.2658 0.6743 0.043 Uiso 1 1 calc R U . . .
H5B H 0.6677 0.3563 0.7505 0.043 Uiso 1 1 calc R U . . .
C21 C 0.7610(3) 0.8225(3) 0.8762(2) 0.0377(6) Uani 1 1 d . . . . .
H21 H 0.7009 0.8935 0.8946 0.045 Uiso 1 1 calc R U . . .
C1 C 0.5218(4) 0.4442(3) 0.9004(2) 0.0398(7) Uani 1 1 d . . . . .
H1A H 0.4438 0.4983 0.9220 0.048 Uiso 1 1 calc R U . . .
H1B H 0.6074 0.5065 0.9057 0.048 Uiso 1 1 calc R U . . .
C16 C 1.0226(3) 0.7185(4) 0.2591(3) 0.0435(8) Uani 1 1 d . . . . .
H16 H 1.0824 0.7473 0.2125 0.052 Uiso 1 1 calc R U . . .
C15 C 0.9372(4) 0.6001(3) 0.2349(2) 0.0430(7) Uani 1 1 d . . . . .
H15 H 0.9410 0.5456 0.1726 0.052 Uiso 1 1 calc R U . . .
C4 C 0.6203(4) 0.1785(3) 0.8287(3) 0.0460(8) Uani 1 1 d . . . . .
H4A H 0.5325 0.1194 0.8242 0.055 Uiso 1 1 calc R U . . .
H4B H 0.6959 0.1213 0.8068 0.055 Uiso 1 1 calc R U . . .
C3 C 0.6805(4) 0.2286(4) 0.9464(3) 0.0509(9) Uani 1 1 d . . . . .
H3A H 0.7731 0.2812 0.9524 0.061 Uiso 1 1 calc R U . . .
H3B H 0.7032 0.1474 0.9965 0.061 Uiso 1 1 calc R U . . .
C2 C 0.5684(4) 0.3215(4) 0.9804(3) 0.0513(9) Uani 1 1 d . . . . .
H2A H 0.6116 0.3579 1.0555 0.062 Uiso 1 1 calc R U . . .
H2B H 0.4802 0.2658 0.9823 0.062 Uiso 1 1 calc R U . . .
H25 H 0.611(3) 0.600(3) 0.653(3) 0.027(7) Uiso 1 1 d . . . . .
H26 H 0.668(4) 0.549(4) 0.415(3) 0.046(10) Uiso 1 1 d . . . . .

loop_
_atom_site_aniso_label
_atom_site_aniso_U_11
_atom_site_aniso_U_22
_atom_site_aniso_U_33
_atom_site_aniso_U_23
_atom_site_aniso_U_13
_atom_site_aniso_U_12
O1 0.0408(11) 0.0447(12) 0.0361(11) -0.0108(9) 0.0124(9) -0.0133(9)
N2 0.0284(11) 0.0281(10) 0.0289(11) -0.0011(9) 0.0094(9) -0.0029(9)
N1 0.0269(10) 0.0237(10) 0.0316(11) 0.0017(8) 0.0096(9) 0.0025(8)
N4 0.0283(11) 0.0357(12) 0.0282(12) -0.0001(10) 0.0065(9) -0.0041(9)
N3 0.0330(11) 0.0324(12) 0.0289(12) -0.0021(10) 0.0095(10) -0.0061(10)
C12 0.0274(11) 0.0250(12) 0.0298(12) 0.0026(10) 0.0091(10) 0.0000(10)
C11 0.0298(12) 0.0262(12) 0.0326(14) -0.0008(11) 0.0063(11) -0.0021(11)
C10 0.0246(11) 0.0234(11) 0.0354(14) -0.0004(10) 0.0067(10) -0.0007(10)
C19 0.0245(11) 0.0306(13) 0.0298(14) 0.0005(11) 0.0049(10) -0.0061(10)
C13 0.0298(12) 0.0290(13) 0.0303(13) 0.0065(11) 0.0091(11) 0.0047(11)
C18 0.0286(12) 0.0296(13) 0.0342(14) 0.0053(11) 0.0065(11) 0.0023(10)
C20 0.0381(14) 0.0305(13) 0.0321(14) 0.0040(11) 0.0046(11) 0.0017(12)
C8 0.0332(13) 0.0285(13) 0.0452(17) -0.0021(12) 0.0090(13) 0.0055(11)
C9 0.0309(13) 0.0317(14) 0.0403(15) 0.0007(12) 0.0024(12) 0.0022(11)
C22 0.0390(14) 0.0390(15) 0.0274(13) -0.0012(11) 0.0073(12) -0.0030(12)
C7 0.0320(13) 0.0344(14) 0.0397(15) -0.0008(12) 0.0128(12) 0.0071(12)
C23 0.0287(13) 0.0459(16) 0.0319(14) 0.0065(12) 0.0027(11) 0.0014(12)
C24 0.0256(12) 0.0414(15) 0.0354(15) 0.0013(12) 0.0064(11) 0.0008(12)
C17 0.0270(13) 0.0457(17) 0.0391(16) 0.0093(13) 0.0057(11) -0.0050(12)
C6 0.0283(13) 0.0282(12) 0.0379(15) 0.0077(11) 0.0115(11) 0.0012(10)
C14 0.0495(16) 0.0312(14) 0.0362(15) 0.0013(12) 0.0172(13) 0.0005(13)
C5 0.0357(14) 0.0291(14) 0.0457(17) 0.0085(12) 0.0142(13) 0.0063(12)
C21 0.0454(16) 0.0317(14) 0.0363(15) -0.0031(12) 0.0111(13) 0.0051(13)
C1 0.0400(15) 0.0448(17) 0.0358(15) 0.0055(13) 0.0118(13) 0.0036(14)
C16 0.0363(15) 0.058(2) 0.0389(17) 0.0145(15) 0.0155(13) 0.0048(15)
C15 0.0563(18) 0.0442(17) 0.0341(15) 0.0039(13) 0.0216(14) 0.0057(15)
C4 0.0403(16) 0.0342(15) 0.067(2) 0.0220(15) 0.0202(16) 0.0089(13)
C3 0.0380(16) 0.058(2) 0.058(2) 0.0309(17) 0.0149(15) 0.0122(15)
C2 0.0479(18) 0.065(2) 0.0427(18) 0.0193(17) 0.0142(15) 0.0096(17)

loop_
_atom_type_symbol
_atom_type_description
_atom_type_scat_dispersion_real
_atom_type_scat_dispersion_imag
_atom_type_scat_source
C C 0.0033 0.0016 'International Tables Vol C Tables 4.2.6.8 and 6.1.1.4'
H H 0.0000 0.0000 'International Tables Vol C Tables 4.2.6.8 and 6.1.1.4'
N N 0.0061 0.0033 'International Tables Vol C Tables 4.2.6.8 and 6.1.1.4'
O O 0.0106 0.0060 'International Tables Vol C Tables 4.2.6.8 and 6.1.1.4'

loop_
_geom_angle_atom_site_label_1
_geom_angle_atom_site_label_2
_geom_angle_atom_site_label_3
_geom_angle
_geom_angle_site_symmetry_1
_geom_angle_site_symmetry_3
_geom_angle_publ_flag
C11 N2 C12 129.6(2) . . ?
C11 N2 H25 113(2) . . ?
C12 N2 H25 117(2) . . ?
C10 N1 C7 107.7(2) . . ?
C10 N1 C6 114.8(2) . . ?
C7 N1 C6 114.5(2) . . ?
C12 N4 C19 118.7(2) . . ?
C12 N3 C13 127.8(2) . . ?
C12 N3 H26 118(2) . . ?
C13 N3 H26 114(2) . . ?
N4 C12 N3 123.9(2) . . ?
N4 C12 N2 123.2(2) . . ?
N3 C12 N2 112.9(2) . . ?
O1 C11 N2 124.8(2) . . ?
O1 C11 C10 121.3(2) . . ?
N2 C11 C10 113.9(2) . . ?
N1 C10 C11 112.0(2) . . ?
N1 C10 C9 106.1(2) . . ?
C11 C10 C9 109.1(2) . . ?
N1 C10 H10 109.9 . . ?
C11 C10 H10 109.9 . . ?
C9 C10 H10 109.9 . . ?
C20 C19 C24 118.9(3) . . ?
C20 C19 N4 121.7(2) . . ?
C24 C19 N4 119.4(2) . . ?
C18 C13 C14 119.2(3) . . ?
C18 C13 N3 123.6(3) . . ?
C14 C13 N3 117.1(3) . . ?
C17 C18 C13 119.9(3) . . ?
C17 C18 H18 120.1 . . ?
C13 C18 H18 120.1 . . ?
C21 C20 C19 120.2(3) . . ?
C21 C20 H20 119.9 . . ?
C19 C20 H20 119.9 . . ?
C7 C8 C9 102.4(2) . . ?
C7 C8 H8A 111.3 . . ?
C9 C8 H8A 111.3 . . ?
C7 C8 H8B 111.3 . . ?
C9 C8 H8B 111.3 . . ?
H8A C8 H8B 109.2 . . ?
C8 C9 C10 103.5(2) . . ?
C8 C9 H9A 111.1 . . ?
C10 C9 H9A 111.1 . . ?
C8 C9 H9B 111.1 . . ?
C10 C9 H9B 111.1 . . ?
H9A C9 H9B 109.0 . . ?
C21 C22 C23 119.1(3) . . ?
C21 C22 H22 120.5 . . ?
C23 C22 H22 120.5 . . ?
N1 C7 C8 103.8(2) . . ?
N1 C7 H7A 111.0 . . ?
C8 C7 H7A 111.0 . . ?
N1 C7 H7B 111.0 . . ?
C8 C7 H7B 111.0 . . ?
H7A C7 H7B 109.0 . . ?
C22 C23 C24 120.5(3) . . ?
C22 C23 H23 119.7 . . ?
C24 C23 H23 119.7 . . ?
C23 C24 C19 120.4(3) . . ?
C23 C24 H24 119.8 . . ?
C19 C24 H24 119.8 . . ?
C16 C17 C18 120.8(3) . . ?
C16 C17 H17 119.6 . . ?
C18 C17 H17 119.6 . . ?
N1 C6 C1 109.7(2) . . ?
N1 C6 C5 110.9(2) . . ?
C1 C6 C5 110.0(2) . . ?
N1 C6 H6 108.7 . . ?
C1 C6 H6 108.7 . . ?
C5 C6 H6 108.7 . . ?
C15 C14 C13 120.0(3) . . ?
C15 C14 H14 120.0 . . ?
C13 C14 H14 120.0 . . ?
C4 C5 C6 111.7(2) . . ?
C4 C5 H5A 109.3 . . ?
C6 C5 H5A 109.3 . . ?
C4 C5 H5B 109.3 . . ?
C6 C5 H5B 109.3 . . ?
H5A C5 H5B 107.9 . . ?
C22 C21 C20 120.8(3) . . ?
C22 C21 H21 119.6 . . ?
C20 C21 H21 119.6 . . ?
C6 C1 C2 111.9(3) . . ?
C6 C1 H1A 109.2 . . ?
C2 C1 H1A 109.2 . . ?
C6 C1 H1B 109.2 . . ?
C2 C1 H1B 109.2 . . ?
H1A C1 H1B 107.9 . . ?
C15 C16 C17 119.3(3) . . ?
C15 C16 H16 120.3 . . ?
C17 C16 H16 120.3 . . ?
C16 C15 C14 120.8(3) . . ?
C16 C15 H15 119.6 . . ?
C14 C15 H15 119.6 . . ?
C3 C4 C5 110.9(3) . . ?
C3 C4 H4A 109.5 . . ?
C5 C4 H4A 109.5 . . ?
C3 C4 H4B 109.5 . . ?
C5 C4 H4B 109.5 . . ?
H4A C4 H4B 108.0 . . ?
C4 C3 C2 110.4(3) . . ?
C4 C3 H3A 109.6 . . ?
C2 C3 H3A 109.6 . . ?
C4 C3 H3B 109.6 . . ?
C2 C3 H3B 109.6 . . ?
H3A C3 H3B 108.1 . . ?
C3 C2 C1 111.5(3) . . ?
C3 C2 H2A 109.3 . . ?
C1 C2 H2A 109.3 . . ?
C3 C2 H2B 109.3 . . ?
C1 C2 H2B 109.3 . . ?
H2A C2 H2B 108.0 . . ?

loop_
_geom_bond_atom_site_label_1
_geom_bond_atom_site_label_2
_geom_bond_distance
_geom_bond_site_symmetry_2
_geom_bond_publ_flag
O1 C11 1.226(3) . ?
N2 C11 1.362(3) . ?
N2 C12 1.404(3) . ?
N2 H25 0.84(3) . ?
N1 C10 1.473(3) . ?
N1 C7 1.473(3) . ?
N1 C6 1.474(3) . ?
N4 C12 1.274(3) . ?
N4 C19 1.424(3) . ?
N3 C12 1.369(3) . ?
N3 C13 1.404(3) . ?
N3 H26 0.85(4) . ?
C11 C10 1.522(4) . ?
C10 C9 1.554(4) . ?
C10 H10 1.0000 . ?
C19 C20 1.387(4) . ?
C19 C24 1.394(4) . ?
C13 C18 1.392(4) . ?
C13 C14 1.398(4) . ?
C18 C17 1.388(4) . ?
C18 H18 0.9500 . ?
C20 C21 1.387(4) . ?
C20 H20 0.9500 . ?
C8 C7 1.515(4) . ?
C8 C9 1.524(4) . ?
C8 H8A 0.9900 . ?
C8 H8B 0.9900 . ?
C9 H9A 0.9900 . ?
C9 H9B 0.9900 . ?
C22 C21 1.383(4) . ?
C22 C23 1.383(4) . ?
C22 H22 0.9500 . ?
C7 H7A 0.9900 . ?
C7 H7B 0.9900 . ?
C23 C24 1.384(4) . ?
C23 H23 0.9500 . ?
C24 H24 0.9500 . ?
C17 C16 1.382(5) . ?
C17 H17 0.9500 . ?
C6 C1 1.522(4) . ?
C6 C5 1.528(4) . ?
C6 H6 1.0000 . ?
C14 C15 1.383(4) . ?
C14 H14 0.9500 . ?
C5 C4 1.524(4) . ?
C5 H5A 0.9900 . ?
C5 H5B 0.9900 . ?
C21 H21 0.9500 . ?
C1 C2 1.537(4) . ?
C1 H1A 0.9900 . ?
C1 H1B 0.9900 . ?
C16 C15 1.379(5) . ?
C16 H16 0.9500 . ?
C15 H15 0.9500 . ?
C4 C3 1.519(6) . ?
C4 H4A 0.9900 . ?
C4 H4B 0.9900 . ?
C3 C2 1.520(5) . ?
C3 H3A 0.9900 . ?
C3 H3B 0.9900 . ?
C2 H2A 0.9900 . ?
C2 H2B 0.9900 . ?
